data_7038494
loop_
_publ_author_name
'Hering-Junghans, Christian'
'Schulz, Axel'
'Thomas, Max'
'Villinger, Alexander'

_publ_section_title
;
 Synthesis of mono-, di-, and triaminobismuthanes and observation of C-C
 coupling of aromatic systems with bismuth(iii) chloride.
;
_journal_issue 14
_journal_name_full 'Dalton transactions (Cambridge, England : 2003)'
_journal_page_first 6053
_journal_page_last 6059
_journal_paper_doi 10.1039/c6dt00229c
_journal_volume 45
_journal_year 2016
_chemical_formula_moiety 'C36 H64 Bi Cl N2 Si2'
_chemical_formula_sum 'C36 H64 Bi Cl N2 Si2'
_chemical_formula_weight 825.50
_chemical_name_systematic
;
 ?
;
_space_group_IT_number 2
_symmetry_cell_setting triclinic
_symmetry_Int_Tables_number 2
_symmetry_space_group_name_Hall '-P 1'
_symmetry_space_group_name_H-M 'P -1'
_atom_sites_solution_hydrogens geom
_atom_sites_solution_primary direct
_atom_sites_solution_secondary difmap
_audit_creation_method SHELXL-97
_audit_update_record
;
2016-01-15 deposited with the CCDC.
2016-02-18 downloaded from the CCDC.
;
_cell_angle_alpha 94.760(4)
_cell_angle_beta 101.072(4)
_cell_angle_gamma 109.648(4)
_cell_formula_units_Z 2
_cell_length_a 9.8401(6)
_cell_length_b 11.5699(8)
_cell_length_c 19.1692(11)
_cell_measurement_reflns_used 9794
_cell_measurement_temperature 173(2)
_cell_measurement_theta_max 54.286
_cell_measurement_theta_min 4.521
_cell_volume 1991.2(2)
_computing_cell_refinement 'Bruker Apex V7.51A'
_computing_data_collection 'Bruker Apex V7.51A'
_computing_data_reduction 'Bruker SAINT'
_computing_molecular_graphics 'ORTEP-3v2.01 (Farrugia, 1997)'
_computing_publication_material SHELXL-97
_computing_structure_refinement 'SHELXL-97 (Sheldrick, 1997)'
_computing_structure_solution 'SHELXS-97 (Sheldrick, 1997)'
_diffrn_ambient_temperature 173(2)
_diffrn_measured_fraction_theta_full 0.997
_diffrn_measured_fraction_theta_max 0.997
_diffrn_measurement_device_type 'Bruker Apex Kappa II-CCD-diffractometer'
_diffrn_measurement_method 'phi and omega scans'
_diffrn_radiation_monochromator graphite
_diffrn_radiation_source 'sealed tube'
_diffrn_radiation_type MoK\a
_diffrn_radiation_wavelength 0.71073
_diffrn_reflns_av_R_equivalents 0.0523
_diffrn_reflns_av_sigmaI/netI 0.0722
_diffrn_reflns_limit_h_max 15
_diffrn_reflns_limit_h_min -15
_diffrn_reflns_limit_k_max 18
_diffrn_reflns_limit_k_min -18
_diffrn_reflns_limit_l_max 30
_diffrn_reflns_limit_l_min -30
_diffrn_reflns_number 81351
_diffrn_reflns_theta_full 35.05
_diffrn_reflns_theta_max 35.05
_diffrn_reflns_theta_min 1.89
_exptl_absorpt_coefficient_mu 4.579
_exptl_absorpt_correction_T_max 0.8380
_exptl_absorpt_correction_T_min 0.4464
_exptl_absorpt_correction_type multi-scan
_exptl_absorpt_process_details '(SADABS; Sheldrick, 2004)'
_exptl_crystal_colour yellow
_exptl_crystal_density_diffrn 1.377
_exptl_crystal_density_method 'not measured'
_exptl_crystal_description block
_exptl_crystal_F_000 844
_exptl_crystal_size_max 0.21
_exptl_crystal_size_mid 0.12
_exptl_crystal_size_min 0.04
_refine_diff_density_max 1.017
_refine_diff_density_min -2.503
_refine_diff_density_rms 0.146
_refine_ls_extinction_method none
_refine_ls_goodness_of_fit_ref 1.027
_refine_ls_hydrogen_treatment constr
_refine_ls_matrix_type full
_refine_ls_number_parameters 460
_refine_ls_number_reflns 17516
_refine_ls_number_restraints 36
_refine_ls_restrained_S_all 1.027
_refine_ls_R_factor_all 0.0701
_refine_ls_R_factor_gt 0.0381
_refine_ls_shift/su_max 0.003
_refine_ls_shift/su_mean 0.000
_refine_ls_structure_factor_coef Fsqd
_refine_ls_weighting_details 'calc w=1/[\s^2^(Fo^2^)+(0.0264P)^2^+0.0000P] where P=(Fo^2^+2Fc^2^)/3'
_refine_ls_weighting_scheme calc
_refine_ls_wR_factor_gt 0.0601
_refine_ls_wR_factor_ref 0.0672
_reflns_number_gt 13029
_reflns_number_total 17516
_reflns_threshold_expression >2\s(I)
_cod_data_source_file c6dt00229c2.cif
_cod_data_source_block is_mt22_1
_cod_depositor_comments 'Adding full bibliography for 7038481--7038499.cif.'
_cod_database_code 7038494

loop_
_symmetry_equiv_pos_as_xyz
'x, y, z'
'-x, -y, -z'

loop_
_atom_site_label
_atom_site_type_symbol
_atom_site_fract_x
_atom_site_fract_y
_atom_site_fract_z
_atom_site_U_iso_or_equiv
_atom_site_adp_type
_atom_site_occupancy
_atom_site_symmetry_multiplicity
_atom_site_calc_flag
_atom_site_refinement_flags
_atom_site_disorder_assembly
_atom_site_disorder_group
Bi1 Bi 0.809862(9) 0.200629(8) 0.181752(4) 0.02107(3) Uani 1 1 d . . .
Cl1 Cl 1.02125(8) 0.27971(6) 0.12369(3) 0.03656(15) Uani 1 1 d . A .
N1 N 0.8385(2) 0.03032(17) 0.20254(10) 0.0226(4) Uani 1 1 d . A .
N2 N 0.9102(2) 0.33632(17) 0.28011(9) 0.0198(4) Uani 1 1 d . A .
Si1 Si 0.99604(8) -0.00171(6) 0.23984(4) 0.02776(15) Uani 1 1 d . . .
Si2 Si 1.04267(7) 0.48469(6) 0.28435(4) 0.02388(14) Uani 1 1 d . . .
C1A C 0.7049(7) -0.0735(7) 0.1691(2) 0.0192(10) Uani 0.753(5) 1 d PD A 1
C2A C 0.5952(8) -0.1250(8) 0.2081(2) 0.0244(10) Uani 0.753(5) 1 d PD A 1
C3A C 0.4703(6) -0.2297(5) 0.1738(2) 0.0277(10) Uani 0.753(5) 1 d PD A 1
H3A H 0.3998 -0.2669 0.2006 0.033 Uiso 0.753(5) 1 calc PR A 1
C4A C 0.4451(5) -0.2813(4) 0.1025(2) 0.0302(11) Uani 0.753(5) 1 d PD A 1
C5A C 0.5475(8) -0.2243(8) 0.0644(3) 0.0311(13) Uani 0.753(5) 1 d PD A 1
H5A H 0.5318 -0.2583 0.0154 0.037 Uiso 0.753(5) 1 calc PR A 1
C6A C 0.6748(7) -0.1175(8) 0.0950(3) 0.0245(8) Uani 0.753(5) 1 d PD A 1
C7A C 0.6037(11) -0.0674(9) 0.2829(3) 0.0322(8) Uani 0.753(5) 1 d PD A 1
H7A H 0.7061 -0.0045 0.3021 0.039 Uiso 0.753(5) 1 calc PR A 1
C8A C 0.495(3) 0.0006(19) 0.2796(10) 0.050(2) Uani 0.753(5) 1 d PD A 1
H8A H 0.5205 0.0664 0.2501 0.075 Uiso 0.753(5) 1 calc PR A 1
H8B H 0.4998 0.0373 0.3284 0.075 Uiso 0.753(5) 1 calc PR A 1
H8C H 0.3939 -0.0584 0.2582 0.075 Uiso 0.753(5) 1 calc PR A 1
C9A C 0.5754(18) -0.1617(12) 0.3348(3) 0.0558(16) Uani 0.753(5) 1 d PD A 1
H9A H 0.4762 -0.2254 0.3166 0.084 Uiso 0.753(5) 1 calc PR A 1
H9B H 0.5820 -0.1191 0.3823 0.084 Uiso 0.753(5) 1 calc PR A 1
H9C H 0.6500 -0.2010 0.3386 0.084 Uiso 0.753(5) 1 calc PR A 1
C10A C 0.3038(6) -0.3918(4) 0.0693(2) 0.0382(11) Uani 0.753(5) 1 d PD A 1
H10A H 0.2793 -0.4399 0.1091 0.046 Uiso 0.753(5) 1 calc PR A 1
C11A C 0.1759(5) -0.3451(5) 0.0455(3) 0.0637(15) Uani 0.753(5) 1 d PD A 1
H11A H 0.0830 -0.4164 0.0271 0.096 Uiso 0.753(5) 1 calc PR A 1
H11B H 0.1963 -0.2948 0.0074 0.096 Uiso 0.753(5) 1 calc PR A 1
H11C H 0.1668 -0.2945 0.0866 0.096 Uiso 0.753(5) 1 calc PR A 1
C12A C 0.3162(6) -0.4793(4) 0.0122(3) 0.077(2) Uani 0.753(5) 1 d PD A 1
H12A H 0.4045 -0.5000 0.0290 0.115 Uiso 0.753(5) 1 calc PR A 1
H12B H 0.3247 -0.4406 -0.0311 0.115 Uiso 0.753(5) 1 calc PR A 1
H12C H 0.2277 -0.5553 0.0010 0.115 Uiso 0.753(5) 1 calc PR A 1
C13A C 0.7758(9) -0.0583(8) 0.0468(4) 0.0299(9) Uani 0.753(5) 1 d PD A 1
H13A H 0.8699 0.0029 0.0785 0.036 Uiso 0.753(5) 1 calc PR A 1
C14A C 0.706(2) 0.0120(15) -0.0021(6) 0.0421(15) Uani 0.753(5) 1 d PD A 1
H14A H 0.6145 -0.0463 -0.0348 0.063 Uiso 0.753(5) 1 calc PR A 1
H14B H 0.7751 0.0551 -0.0301 0.063 Uiso 0.753(5) 1 calc PR A 1
H14C H 0.6817 0.0730 0.0270 0.063 Uiso 0.753(5) 1 calc PR A 1
C15A C 0.8166(12) -0.1525(11) 0.0014(5) 0.0379(14) Uani 0.753(5) 1 d PD A 1
H15A H 0.7296 -0.2035 -0.0365 0.057 Uiso 0.753(5) 1 calc PR A 1
H15B H 0.8489 -0.2061 0.0324 0.057 Uiso 0.753(5) 1 calc PR A 1
H15C H 0.8972 -0.1077 -0.0204 0.057 Uiso 0.753(5) 1 calc PR A 1
C1B C 0.703(2) -0.065(2) 0.1558(9) 0.0192(10) Uani 0.247(5) 1 d PD A 2
C2B C 0.595(3) -0.120(3) 0.1948(9) 0.0244(10) Uani 0.247(5) 1 d PD A 2
C3B C 0.463(2) -0.2155(16) 0.1564(7) 0.0277(10) Uani 0.247(5) 1 d PD A 2
H3B H 0.3859 -0.2480 0.1806 0.033 Uiso 0.247(5) 1 calc PR A 2
C4B C 0.4403(19) -0.2640(14) 0.0851(7) 0.0302(11) Uani 0.247(5) 1 d PD A 2
C5B C 0.550(3) -0.214(3) 0.0498(10) 0.0311(13) Uani 0.247(5) 1 d PD A 2
H5B H 0.5329 -0.2426 -0.0001 0.037 Uiso 0.247(5) 1 calc PR A 2
C6B C 0.688(2) -0.120(3) 0.0850(10) 0.0245(8) Uani 0.247(5) 1 d PD A 2
C7B C 0.603(4) -0.070(3) 0.2710(10) 0.0322(8) Uani 0.247(5) 1 d PD A 2
H7B H 0.7077 -0.0134 0.2925 0.039 Uiso 0.247(5) 1 calc PR A 2
C8B C 0.504(9) 0.007(6) 0.271(3) 0.050(2) Uani 0.247(5) 1 d PD A 2
H8D H 0.5361 0.0750 0.2440 0.075 Uiso 0.247(5) 1 calc PR A 2
H8E H 0.5121 0.0412 0.3210 0.075 Uiso 0.247(5) 1 calc PR A 2
H8F H 0.4009 -0.0460 0.2491 0.075 Uiso 0.247(5) 1 calc PR A 2
C9B C 0.563(6) -0.170(4) 0.3189(13) 0.0558(16) Uani 0.247(5) 1 d PD A 2
H9D H 0.4555 -0.2168 0.3051 0.084 Uiso 0.247(5) 1 calc PR A 2
H9E H 0.5909 -0.1303 0.3693 0.084 Uiso 0.247(5) 1 calc PR A 2
H9F H 0.6158 -0.2268 0.3129 0.084 Uiso 0.247(5) 1 calc PR A 2
C10B C 0.3005(19) -0.3748(12) 0.0492(6) 0.0382(11) Uani 0.247(5) 1 d PD A 2
H10B H 0.2142 -0.3590 0.0625 0.046 Uiso 0.247(5) 1 calc PR A 2
C11B C 0.3120(14) -0.4917(9) 0.0797(6) 0.042(3) Uani 0.247(5) 1 d PD A 2
H11D H 0.2169 -0.5610 0.0626 0.063 Uiso 0.247(5) 1 calc PR A 2
H11E H 0.3365 -0.4744 0.1324 0.063 Uiso 0.247(5) 1 calc PR A 2
H11F H 0.3899 -0.5138 0.0634 0.063 Uiso 0.247(5) 1 calc PR A 2
C12B C 0.2717(16) -0.3969(13) -0.0301(5) 0.066(6) Uani 0.247(5) 1 d PD A 2
H12D H 0.3592 -0.4040 -0.0445 0.100 Uiso 0.247(5) 1 calc PR A 2
H12E H 0.2503 -0.3273 -0.0492 0.100 Uiso 0.247(5) 1 calc PR A 2
H12F H 0.1863 -0.4740 -0.0492 0.100 Uiso 0.247(5) 1 calc PR A 2
C13B C 0.784(3) -0.054(3) 0.0360(12) 0.0299(9) Uani 0.247(5) 1 d PD A 2
H13B H 0.8742 0.0129 0.0670 0.036 Uiso 0.247(5) 1 calc PR A 2
C14B C 0.700(7) 0.008(5) -0.013(2) 0.0421(15) Uani 0.247(5) 1 d PD A 2
H14D H 0.6100 -0.0558 -0.0438 0.063 Uiso 0.247(5) 1 calc PR A 2
H14E H 0.7631 0.0524 -0.0434 0.063 Uiso 0.247(5) 1 calc PR A 2
H14F H 0.6727 0.0665 0.0158 0.063 Uiso 0.247(5) 1 calc PR A 2
C15B C 0.834(4) -0.141(4) -0.0092(19) 0.0379(14) Uani 0.247(5) 1 d PD A 2
H15D H 0.9066 -0.1658 0.0223 0.057 Uiso 0.247(5) 1 calc PR A 2
H15E H 0.8799 -0.0972 -0.0453 0.057 Uiso 0.247(5) 1 calc PR A 2
H15F H 0.7481 -0.2148 -0.0334 0.057 Uiso 0.247(5) 1 calc PR A 2
C16 C 0.9632(4) -0.0948(3) 0.31370(17) 0.0491(8) Uani 1 1 d . A .
H16A H 0.9422 -0.0471 0.3523 0.074 Uiso 1 1 calc R . .
H16B H 1.0518 -0.1138 0.3327 0.074 Uiso 1 1 calc R . .
H16C H 0.8784 -0.1725 0.2950 0.074 Uiso 1 1 calc R . .
C17 C 1.0466(4) -0.0964(3) 0.17286(17) 0.0486(8) Uani 1 1 d . A .
H17A H 0.9628 -0.1745 0.1534 0.073 Uiso 1 1 calc R . .
H17B H 1.1330 -0.1146 0.1964 0.073 Uiso 1 1 calc R . .
H17C H 1.0705 -0.0499 0.1336 0.073 Uiso 1 1 calc R . .
C18 C 1.1558(3) 0.1467(3) 0.27395(16) 0.0392(7) Uani 1 1 d . A .
H18A H 1.1770 0.1914 0.2338 0.059 Uiso 1 1 calc R . .
H18B H 1.2432 0.1290 0.2967 0.059 Uiso 1 1 calc R . .
H18C H 1.1315 0.1979 0.3094 0.059 Uiso 1 1 calc R . .
C19 C 0.7988(2) 0.3209(2) 0.32154(11) 0.0197(4) Uani 1 1 d . . .
C20 C 0.6740(2) 0.3554(2) 0.29948(12) 0.0206(4) Uani 1 1 d . A .
C21 C 0.5724(3) 0.3414(2) 0.34259(12) 0.0252(5) Uani 1 1 d . . .
H21 H 0.4884 0.3638 0.3271 0.030 Uiso 1 1 calc R A .
C22 C 0.5886(2) 0.2963(2) 0.40686(12) 0.0240(5) Uani 1 1 d . A .
C23 C 0.7113(3) 0.2617(2) 0.42751(12) 0.0257(5) Uani 1 1 d . . .
H23 H 0.7245 0.2305 0.4716 0.031 Uiso 1 1 calc R A .
C24 C 0.8152(2) 0.2708(2) 0.38632(12) 0.0216(5) Uani 1 1 d . A .
C25 C 0.6437(3) 0.4086(2) 0.23026(12) 0.0252(5) Uani 1 1 d . . .
H25 H 0.7257 0.4136 0.2055 0.030 Uiso 1 1 calc R A .
C26 C 0.6421(3) 0.5394(3) 0.24591(15) 0.0361(6) Uani 1 1 d . A .
H26A H 0.5579 0.5362 0.2670 0.054 Uiso 1 1 calc R . .
H26B H 0.6324 0.5739 0.2010 0.054 Uiso 1 1 calc R . .
H26C H 0.7348 0.5923 0.2798 0.054 Uiso 1 1 calc R . .
C27 C 0.4969(3) 0.3247(3) 0.17867(13) 0.0344(6) Uani 1 1 d . A .
H27A H 0.4141 0.3221 0.2007 0.052 Uiso 1 1 calc R . .
H27B H 0.4979 0.2405 0.1690 0.052 Uiso 1 1 calc R . .
H27C H 0.4850 0.3578 0.1334 0.052 Uiso 1 1 calc R . .
C28 C 0.4753(3) 0.2820(2) 0.45220(12) 0.0288(5) Uani 1 1 d . . .
H28 H 0.3977 0.3120 0.4271 0.035 Uiso 1 1 calc R A .
C29 C 0.5444(3) 0.3614(3) 0.52640(14) 0.0406(7) Uani 1 1 d . A .
H29A H 0.6142 0.3289 0.5541 0.061 Uiso 1 1 calc R . .
H29B H 0.4661 0.3589 0.5517 0.061 Uiso 1 1 calc R . .
H29C H 0.5974 0.4474 0.5211 0.061 Uiso 1 1 calc R . .
C30 C 0.3974(3) 0.1453(3) 0.45927(15) 0.0399(7) Uani 1 1 d . A .
H30A H 0.3512 0.0958 0.4112 0.060 Uiso 1 1 calc R . .
H30B H 0.3210 0.1394 0.4864 0.060 Uiso 1 1 calc R . .
H30C H 0.4705 0.1138 0.4848 0.060 Uiso 1 1 calc R . .
C31 C 0.9421(3) 0.2257(2) 0.41105(12) 0.0266(5) Uani 1 1 d . . .
H31 H 0.9634 0.1895 0.3670 0.032 Uiso 1 1 calc R A .
C32 C 1.0845(3) 0.3321(3) 0.45158(15) 0.0385(7) Uani 1 1 d . A .
H32A H 1.1171 0.3919 0.4194 0.058 Uiso 1 1 calc R . .
H32B H 1.1622 0.2987 0.4681 0.058 Uiso 1 1 calc R . .
H32C H 1.0652 0.3737 0.4932 0.058 Uiso 1 1 calc R . .
C34 C 0.9066(3) 0.1244(3) 0.45829(15) 0.0402(7) Uani 1 1 d . A .
H34A H 0.8955 0.1594 0.5043 0.060 Uiso 1 1 calc R . .
H34B H 0.9876 0.0922 0.4672 0.060 Uiso 1 1 calc R . .
H34C H 0.8140 0.0566 0.4337 0.060 Uiso 1 1 calc R . .
C35 C 1.2319(3) 0.4781(2) 0.29268(14) 0.0314(6) Uani 1 1 d . A .
H35A H 1.2529 0.4333 0.3322 0.047 Uiso 1 1 calc R . .
H35B H 1.3056 0.5628 0.3027 0.047 Uiso 1 1 calc R . .
H35C H 1.2365 0.4347 0.2476 0.047 Uiso 1 1 calc R . .
C36 C 1.0092(3) 0.5633(3) 0.20495(16) 0.0383(6) Uani 1 1 d . A .
H36A H 0.9859 0.5049 0.1605 0.057 Uiso 1 1 calc R . .
H36B H 1.0985 0.6354 0.2064 0.057 Uiso 1 1 calc R . .
H36C H 0.9258 0.5910 0.2062 0.057 Uiso 1 1 calc R . .
C37 C 1.0413(3) 0.5891(2) 0.36373(15) 0.0353(6) Uani 1 1 d . A .
H37A H 0.9396 0.5854 0.3617 0.053 Uiso 1 1 calc R . .
H37B H 1.1049 0.6746 0.3630 0.053 Uiso 1 1 calc R . .
H37C H 1.0786 0.5619 0.4081 0.053 Uiso 1 1 calc R . .

loop_
_atom_site_aniso_label
_atom_site_aniso_U_11
_atom_site_aniso_U_22
_atom_site_aniso_U_33
_atom_site_aniso_U_23
_atom_site_aniso_U_13
_atom_site_aniso_U_12
Bi1 0.02125(4) 0.01845(4) 0.02152(4) -0.00067(3) 0.00212(3) 0.00713(3)
Cl1 0.0437(4) 0.0349(4) 0.0307(3) 0.0025(3) 0.0183(3) 0.0091(3)
N1 0.0203(9) 0.0145(9) 0.0296(10) 0.0000(8) 0.0054(8) 0.0031(7)
N2 0.0188(9) 0.0188(10) 0.0209(9) 0.0009(7) 0.0062(7) 0.0051(7)
Si1 0.0253(3) 0.0202(3) 0.0365(4) 0.0028(3) 0.0035(3) 0.0090(3)
Si2 0.0217(3) 0.0172(3) 0.0310(3) 0.0010(3) 0.0081(3) 0.0045(3)
C1A 0.0199(11) 0.0135(15) 0.022(2) 0.0028(18) 0.0028(16) 0.0041(10)
C2A 0.0249(12) 0.0201(15) 0.027(2) 0.001(2) 0.0097(18) 0.0054(10)
C3A 0.0252(14) 0.0232(19) 0.034(2) 0.0089(17) 0.0117(18) 0.0041(13)
C4A 0.0218(13) 0.0236(19) 0.038(2) -0.0001(17) 0.0022(17) 0.0032(13)
C5A 0.0277(13) 0.030(2) 0.028(3) -0.008(3) 0.0063(19) 0.0039(13)
C6A 0.0186(17) 0.0233(13) 0.029(2) -0.0064(16) 0.0096(12) 0.0045(13)
C7A 0.0326(14) 0.0244(14) 0.033(2) -0.001(2) 0.015(2) -0.0013(11)
C8A 0.039(4) 0.045(3) 0.061(5) -0.015(3) 0.026(3) 0.007(3)
C9A 0.074(4) 0.047(3) 0.031(4) 0.005(3) 0.023(4) -0.003(3)
C10A 0.0287(15) 0.028(2) 0.044(3) 0.0016(19) 0.002(2) -0.0021(14)
C11A 0.030(2) 0.054(3) 0.088(4) 0.004(3) -0.009(2) 0.005(2)
C12A 0.054(3) 0.040(3) 0.103(5) -0.035(3) 0.016(3) -0.012(2)
C13A 0.0252(15) 0.0327(16) 0.025(2) -0.0075(17) 0.0093(15) 0.0034(12)
C14A 0.050(2) 0.045(2) 0.025(4) -0.001(3) 0.011(4) 0.0094(19)
C15A 0.031(3) 0.037(3) 0.036(4) -0.011(2) 0.0159(17) 0.000(3)
C1B 0.0199(11) 0.0135(15) 0.022(2) 0.0028(18) 0.0028(16) 0.0041(10)
C2B 0.0249(12) 0.0201(15) 0.027(2) 0.001(2) 0.0097(18) 0.0054(10)
C3B 0.0252(14) 0.0232(19) 0.034(2) 0.0089(17) 0.0117(18) 0.0041(13)
C4B 0.0218(13) 0.0236(19) 0.038(2) -0.0001(17) 0.0022(17) 0.0032(13)
C5B 0.0277(13) 0.030(2) 0.028(3) -0.008(3) 0.0063(19) 0.0039(13)
C6B 0.0186(17) 0.0233(13) 0.029(2) -0.0064(16) 0.0096(12) 0.0045(13)
C7B 0.0326(14) 0.0244(14) 0.033(2) -0.001(2) 0.015(2) -0.0013(11)
C8B 0.039(4) 0.045(3) 0.061(5) -0.015(3) 0.026(3) 0.007(3)
C9B 0.074(4) 0.047(3) 0.031(4) 0.005(3) 0.023(4) -0.003(3)
C10B 0.0287(15) 0.028(2) 0.044(3) 0.0016(19) 0.002(2) -0.0021(14)
C11B 0.056(8) 0.015(5) 0.040(7) 0.007(5) 0.013(6) -0.006(5)
C12B 0.062(9) 0.049(9) 0.033(6) 0.009(6) -0.022(6) -0.032(7)
C13B 0.0252(15) 0.0327(16) 0.025(2) -0.0075(17) 0.0093(15) 0.0034(12)
C14B 0.050(2) 0.045(2) 0.025(4) -0.001(3) 0.011(4) 0.0094(19)
C15B 0.031(3) 0.037(3) 0.036(4) -0.011(2) 0.0159(17) 0.000(3)
C16 0.0510(19) 0.0434(19) 0.059(2) 0.0231(15) 0.0098(15) 0.0229(16)
C17 0.0461(18) 0.0484(19) 0.0561(19) -0.0049(15) 0.0031(15) 0.0309(16)
C18 0.0246(13) 0.0327(15) 0.0532(17) 0.0025(13) -0.0016(12) 0.0083(11)
C19 0.0185(10) 0.0173(11) 0.0205(10) -0.0003(8) 0.0041(8) 0.0040(8)
C20 0.0187(10) 0.0194(11) 0.0228(11) 0.0038(9) 0.0046(8) 0.0061(9)
C21 0.0213(11) 0.0283(13) 0.0266(12) 0.0017(10) 0.0054(9) 0.0103(10)
C22 0.0194(11) 0.0275(13) 0.0229(11) 0.0013(9) 0.0052(9) 0.0063(9)
C23 0.0248(12) 0.0333(14) 0.0192(11) 0.0046(9) 0.0055(9) 0.0104(10)
C24 0.0207(11) 0.0229(12) 0.0211(10) 0.0032(9) 0.0036(8) 0.0083(9)
C25 0.0250(12) 0.0296(13) 0.0245(11) 0.0069(10) 0.0066(9) 0.0134(10)
C26 0.0374(15) 0.0317(15) 0.0456(16) 0.0143(12) 0.0122(12) 0.0173(12)
C27 0.0295(13) 0.0458(17) 0.0277(13) 0.0088(12) 0.0020(10) 0.0152(12)
C28 0.0237(12) 0.0395(15) 0.0248(12) 0.0042(10) 0.0077(9) 0.0126(11)
C29 0.0318(14) 0.0540(19) 0.0350(14) -0.0043(13) 0.0095(11) 0.0159(13)
C30 0.0318(14) 0.0478(18) 0.0377(15) 0.0068(13) 0.0160(12) 0.0072(13)
C31 0.0281(12) 0.0336(14) 0.0238(11) 0.0073(10) 0.0071(9) 0.0172(11)
C32 0.0257(13) 0.0509(19) 0.0425(15) 0.0109(13) 0.0066(11) 0.0180(13)
C34 0.0428(16) 0.0470(18) 0.0412(15) 0.0191(13) 0.0109(13) 0.0261(14)
C35 0.0222(12) 0.0270(14) 0.0404(14) -0.0015(11) 0.0095(10) 0.0034(10)
C36 0.0383(15) 0.0284(15) 0.0524(17) 0.0171(13) 0.0197(13) 0.0098(12)
C37 0.0319(14) 0.0242(14) 0.0457(16) -0.0056(11) 0.0085(12) 0.0080(11)

loop_
_atom_type_symbol
_atom_type_description
_atom_type_scat_dispersion_real
_atom_type_scat_dispersion_imag
_atom_type_scat_source
C C 0.0033 0.0016 'International Tables Vol C Tables 4.2.6.8 and 6.1.1.4'
H H 0.0000 0.0000 'International Tables Vol C Tables 4.2.6.8 and 6.1.1.4'
N N 0.0061 0.0033 'International Tables Vol C Tables 4.2.6.8 and 6.1.1.4'
Si Si 0.0817 0.0704 'International Tables Vol C Tables 4.2.6.8 and 6.1.1.4'
Cl Cl 0.1484 0.1585 'International Tables Vol C Tables 4.2.6.8 and 6.1.1.4'
Bi Bi -4.1077 10.2566 'International Tables Vol C Tables 4.2.6.8 and 6.1.1.4'

loop_
_geom_angle_atom_site_label_1
_geom_angle_atom_site_label_2
_geom_angle_atom_site_label_3
_geom_angle
N1 Bi1 N2 108.50(7)
N1 Bi1 Cl1 97.35(5)
N2 Bi1 Cl1 95.83(5)
N1 Bi1 C1B 30.2(6)
N2 Bi1 C1B 132.5(4)
Cl1 Bi1 C1B 108.4(4)
C1A N1 C1B 10.8(10)
C1A N1 Si1 117.6(4)
C1B N1 Si1 122.7(14)
C1A N1 Bi1 110.0(4)
C1B N1 Bi1 103.0(14)
Si1 N1 Bi1 131.62(10)
C19 N2 Si2 119.55(15)
C19 N2 Bi1 107.43(13)
Si2 N2 Bi1 123.49(10)
N1 Si1 C18 109.38(11)
N1 Si1 C16 110.92(13)
C18 Si1 C16 110.40(15)
N1 Si1 C17 112.21(12)
C18 Si1 C17 108.15(15)
C16 Si1 C17 105.70(16)
N2 Si2 C35 111.03(11)
N2 Si2 C37 108.71(11)
C35 Si2 C37 109.81(12)
N2 Si2 C36 115.21(11)
C35 Si2 C36 106.17(13)
C37 Si2 C36 105.72(14)
C6A C1A C2A 119.0(3)
C6A C1A N1 119.7(3)
C2A C1A N1 121.0(3)
C3A C2A C1A 118.5(3)
C3A C2A C7A 118.8(4)
C1A C2A C7A 122.6(4)
C4A C3A C2A 122.9(3)
C4A C3A H3A 118.6
C2A C3A H3A 118.6
C5A C4A C3A 117.5(3)
C5A C4A C10A 123.5(3)
C3A C4A C10A 119.0(3)
C4A C5A C6A 122.9(3)
C4A C5A H5A 118.6
C6A C5A H5A 118.6
C1A C6A C5A 118.5(3)
C1A C6A C13A 123.1(3)
C5A C6A C13A 118.3(3)
C2A C7A C8A 109.6(4)
C2A C7A C9A 113.1(4)
C8A C7A C9A 110.3(4)
C2A C7A H7A 107.9
C8A C7A H7A 107.9
C9A C7A H7A 107.9
C12A C10A C4A 115.1(4)
C12A C10A C11A 113.1(4)
C4A C10A C11A 109.2(4)
C12A C10A H10A 106.2
C4A C10A H10A 106.2
C11A C10A H10A 106.2
C14A C13A C6A 110.3(4)
C14A C13A C15A 109.6(4)
C6A C13A C15A 113.4(4)
C14A C13A H13A 107.7
C6A C13A H13A 107.7
C15A C13A H13A 107.7
C6B C1B C2B 120.2(9)
C6B C1B N1 126.1(13)
C2B C1B N1 112.4(10)
C6B C1B Bi1 115.5(16)
C2B C1B Bi1 112.8(18)
N1 C1B Bi1 46.7(9)
C3B C2B C1B 117.6(9)
C3B C2B C7B 118.0(10)
C1B C2B C7B 123.9(10)
C4B C3B C2B 122.9(9)
C4B C3B H3B 118.6
C2B C3B H3B 118.6
C5B C4B C3B 118.2(8)
C5B C4B C10B 121.9(9)
C3B C4B C10B 119.8(9)
C4B C5B C6B 122.5(9)
C4B C5B H5B 118.7
C6B C5B H5B 118.7
C1B C6B C5B 117.6(10)
C1B C6B C13B 122.3(11)
C5B C6B C13B 115.9(11)
C2B C7B C8B 109.7(11)
C2B C7B C9B 114.3(12)
C8B C7B C9B 109.8(12)
C2B C7B H7B 107.6
C8B C7B H7B 107.6
C9B C7B H7B 107.6
C7B C8B H8D 109.5
C7B C8B H8E 109.5
H8D C8B H8E 109.5
C7B C8B H8F 109.5
H8D C8B H8F 109.5
H8E C8B H8F 109.5
C7B C9B H9D 109.5
C7B C9B H9E 109.5
H9D C9B H9E 109.5
C7B C9B H9F 109.5
H9D C9B H9F 109.5
H9E C9B H9F 109.5
C12B C10B C4B 114.0(9)
C12B C10B C11B 110.2(11)
C4B C10B C11B 108.6(11)
C12B C10B H10B 108.0
C4B C10B H10B 108.0
C11B C10B H10B 108.0
C10B C11B H11D 109.5
C10B C11B H11E 109.5
H11D C11B H11E 109.5
C10B C11B H11F 109.5
H11D C11B H11F 109.5
H11E C11B H11F 109.5
C10B C12B H12D 109.5
C10B C12B H12E 109.5
H12D C12B H12E 109.5
C10B C12B H12F 109.5
H12D C12B H12F 109.5
H12E C12B H12F 109.5
C14B C13B C6B 110.0(11)
C14B C13B C15B 109.6(11)
C6B C13B C15B 113.0(11)
C14B C13B H13B 108.0
C6B C13B H13B 108.0
C15B C13B H13B 108.0
C13B C14B H14D 109.5
C13B C14B H14E 109.5
H14D C14B H14E 109.5
C13B C14B H14F 109.5
H14D C14B H14F 109.5
H14E C14B H14F 109.5
C13B C15B H15D 109.5
C13B C15B H15E 109.5
H15D C15B H15E 109.5
C13B C15B H15F 109.5
H15D C15B H15F 109.5
H15E C15B H15F 109.5
Si1 C16 H16A 109.5
Si1 C16 H16B 109.5
H16A C16 H16B 109.5
Si1 C16 H16C 109.5
H16A C16 H16C 109.5
H16B C16 H16C 109.5
Si1 C17 H17A 109.5
Si1 C17 H17B 109.5
H17A C17 H17B 109.5
Si1 C17 H17C 109.5
H17A C17 H17C 109.5
H17B C17 H17C 109.5
Si1 C18 H18A 109.5
Si1 C18 H18B 109.5
H18A C18 H18B 109.5
Si1 C18 H18C 109.5
H18A C18 H18C 109.5
H18B C18 H18C 109.5
C20 C19 C24 119.0(2)
C20 C19 N2 121.81(19)
C24 C19 N2 119.23(19)
C21 C20 C19 119.2(2)
C21 C20 C25 117.2(2)
C19 C20 C25 123.6(2)
C22 C21 C20 122.8(2)
C22 C21 H21 118.6
C20 C21 H21 118.6
C21 C22 C23 117.3(2)
C21 C22 C28 121.2(2)
C23 C22 C28 121.4(2)
C24 C23 C22 122.8(2)
C24 C23 H23 118.6
C22 C23 H23 118.6
C23 C24 C19 118.8(2)
C23 C24 C31 119.5(2)
C19 C24 C31 121.6(2)
C26 C25 C20 111.6(2)
C26 C25 C27 109.6(2)
C20 C25 C27 111.6(2)
C26 C25 H25 107.9
C20 C25 H25 107.9
C27 C25 H25 107.9
C25 C26 H26A 109.5
C25 C26 H26B 109.5
H26A C26 H26B 109.5
C25 C26 H26C 109.5
H26A C26 H26C 109.5
H26B C26 H26C 109.5
C25 C27 H27A 109.5
C25 C27 H27B 109.5
H27A C27 H27B 109.5
C25 C27 H27C 109.5
H27A C27 H27C 109.5
H27B C27 H27C 109.5
C22 C28 C29 111.6(2)
C22 C28 C30 111.9(2)
C29 C28 C30 110.3(2)
C22 C28 H28 107.6
C29 C28 H28 107.6
C30 C28 H28 107.6
C28 C29 H29A 109.5
C28 C29 H29B 109.5
H29A C29 H29B 109.5
C28 C29 H29C 109.5
H29A C29 H29C 109.5
H29B C29 H29C 109.5
C28 C30 H30A 109.5
C28 C30 H30B 109.5
H30A C30 H30B 109.5
C28 C30 H30C 109.5
H30A C30 H30C 109.5
H30B C30 H30C 109.5
C24 C31 C34 113.7(2)
C24 C31 C32 112.1(2)
C34 C31 C32 108.4(2)
C24 C31 H31 107.4
C34 C31 H31 107.4
C32 C31 H31 107.4
C31 C32 H32A 109.5
C31 C32 H32B 109.5
H32A C32 H32B 109.5
C31 C32 H32C 109.5
H32A C32 H32C 109.5
H32B C32 H32C 109.5
C31 C34 H34A 109.5
C31 C34 H34B 109.5
H34A C34 H34B 109.5
C31 C34 H34C 109.5
H34A C34 H34C 109.5
H34B C34 H34C 109.5
Si2 C35 H35A 109.5
Si2 C35 H35B 109.5
H35A C35 H35B 109.5
Si2 C35 H35C 109.5
H35A C35 H35C 109.5
H35B C35 H35C 109.5
Si2 C36 H36A 109.5
Si2 C36 H36B 109.5
H36A C36 H36B 109.5
Si2 C36 H36C 109.5
H36A C36 H36C 109.5
H36B C36 H36C 109.5
Si2 C37 H37A 109.5
Si2 C37 H37B 109.5
H37A C37 H37B 109.5
Si2 C37 H37C 109.5
H37A C37 H37C 109.5
H37B C37 H37C 109.5

loop_
_geom_bond_atom_site_label_1
_geom_bond_atom_site_label_2
_geom_bond_distance
Bi1 N1 2.1403(19)
Bi1 N2 2.1784(18)
Bi1 Cl1 2.4862(7)
Bi1 C1B 2.86(3)
N1 C1A 1.438(5)
N1 C1B 1.479(16)
N1 Si1 1.749(2)
N2 C19 1.446(3)
N2 Si2 1.756(2)
Si1 C18 1.858(3)
Si1 C16 1.861(3)
Si1 C17 1.864(3)
Si2 C35 1.866(3)
Si2 C37 1.867(3)
Si2 C36 1.869(3)
C1A C6A 1.408(4)
C1A C2A 1.425(4)
C2A C3A 1.403(4)
C2A C7A 1.504(4)
C3A C4A 1.386(5)
C3A H3A 0.9500
C4A C5A 1.377(4)
C4A C10A 1.517(4)
C5A C6A 1.413(4)
C5A H5A 0.9500
C6A C13A 1.520(4)
C7A C8A 1.524(5)
C7A C9A 1.530(5)
C7A H7A 1.0000
C8A H8A 0.9800
C8A H8B 0.9800
C8A H8C 0.9800
C9A H9A 0.9800
C9A H9B 0.9800
C9A H9C 0.9800
C10A C12A 1.479(6)
C10A C11A 1.537(7)
C10A H10A 1.0000
C11A H11A 0.9800
C11A H11B 0.9800
C11A H11C 0.9800
C12A H12A 0.9800
C12A H12B 0.9800
C12A H12C 0.9800
C13A C14A 1.508(5)
C13A C15A 1.541(4)
C13A H13A 1.0000
C14A H14A 0.9800
C14A H14B 0.9800
C14A H14C 0.9800
C15A H15A 0.9800
C15A H15B 0.9800
C15A H15C 0.9800
C1B C6B 1.408(8)
C1B C2B 1.423(8)
C2B C3B 1.407(8)
C2B C7B 1.502(8)
C3B C4B 1.379(8)
C3B H3B 0.9500
C4B C5B 1.375(8)
C4B C10B 1.521(8)
C5B C6B 1.419(8)
C5B H5B 0.9500
C6B C13B 1.524(8)
C7B C8B 1.525(9)
C7B C9B 1.530(9)
C7B H7B 1.0000
C8B H8D 0.9800
C8B H8E 0.9800
C8B H8F 0.9800
C9B H9D 0.9800
C9B H9E 0.9800
C9B H9F 0.9800
C10B C12B 1.474(9)
C10B C11B 1.547(12)
C10B H10B 1.0000
C11B H11D 0.9800
C11B H11E 0.9800
C11B H11F 0.9800
C12B H12D 0.9800
C12B H12E 0.9800
C12B H12F 0.9800
C13B C14B 1.507(9)
C13B C15B 1.541(9)
C13B H13B 1.0000
C14B H14D 0.9800
C14B H14E 0.9800
C14B H14F 0.9800
C15B H15D 0.9800
C15B H15E 0.9800
C15B H15F 0.9800
C16 H16A 0.9800
C16 H16B 0.9800
C16 H16C 0.9800
C17 H17A 0.9800
C17 H17B 0.9800
C17 H17C 0.9800
C18 H18A 0.9800
C18 H18B 0.9800
C18 H18C 0.9800
C19 C20 1.415(3)
C19 C24 1.418(3)
C20 C21 1.393(3)
C20 C25 1.529(3)
C21 C22 1.379(3)
C21 H21 0.9500
C22 C23 1.394(3)
C22 C28 1.516(3)
C23 C24 1.389(3)
C23 H23 0.9500
C24 C31 1.520(3)
C25 C26 1.524(4)
C25 C27 1.535(3)
C25 H25 1.0000
C26 H26A 0.9800
C26 H26B 0.9800
C26 H26C 0.9800
C27 H27A 0.9800
C27 H27B 0.9800
C27 H27C 0.9800
C28 C29 1.524(4)
C28 C30 1.538(4)
C28 H28 1.0000
C29 H29A 0.9800
C29 H29B 0.9800
C29 H29C 0.9800
C30 H30A 0.9800
C30 H30B 0.9800
C30 H30C 0.9800
C31 C34 1.529(4)
C31 C32 1.531(4)
C31 H31 1.0000
C32 H32A 0.9800
C32 H32B 0.9800
C32 H32C 0.9800
C34 H34A 0.9800
C34 H34B 0.9800
C34 H34C 0.9800
C35 H35A 0.9800
C35 H35B 0.9800
C35 H35C 0.9800
C36 H36A 0.9800
C36 H36B 0.9800
C36 H36C 0.9800
C37 H37A 0.9800
C37 H37B 0.9800
C37 H37C 0.9800

loop_
_geom_torsion_atom_site_label_1
_geom_torsion_atom_site_label_2
_geom_torsion_atom_site_label_3
_geom_torsion_atom_site_label_4
_geom_torsion
N2 Bi1 N1 C1A 138.5(2)
Cl1 Bi1 N1 C1A -122.8(2)
C1B Bi1 N1 C1A -8.6(8)
N2 Bi1 N1 C1B 147.1(7)
Cl1 Bi1 N1 C1B -114.2(7)
N2 Bi1 N1 Si1 -51.73(15)
Cl1 Bi1 N1 Si1 46.96(14)
C1B Bi1 N1 Si1 161.2(7)
N1 Bi1 N2 C19 -87.55(15)
Cl1 Bi1 N2 C19 172.68(13)
C1B Bi1 N2 C19 -65.8(7)
N1 Bi1 N2 Si2 126.59(11)
Cl1 Bi1 N2 Si2 26.82(11)
C1B Bi1 N2 Si2 148.4(7)
C1A N1 Si1 C18 176.3(2)
C1B N1 Si1 C18 165.2(7)
Bi1 N1 Si1 C18 7.09(19)
C1A N1 Si1 C16 -61.7(3)
C1B N1 Si1 C16 -72.8(7)
Bi1 N1 Si1 C16 129.10(16)
C1A N1 Si1 C17 56.3(3)
C1B N1 Si1 C17 45.1(7)
Bi1 N1 Si1 C17 -112.94(17)
C19 N2 Si2 C35 136.28(17)
Bi1 N2 Si2 C35 -81.72(14)
C19 N2 Si2 C37 15.4(2)
Bi1 N2 Si2 C37 157.38(12)
C19 N2 Si2 C36 -103.01(18)
Bi1 N2 Si2 C36 38.99(17)
C1B N1 C1A C6A 29(8)
Si1 N1 C1A C6A -91.3(8)
Bi1 N1 C1A C6A 80.1(9)
C1B N1 C1A C2A -145(9)
Si1 N1 C1A C2A 95.0(9)
Bi1 N1 C1A C2A -93.6(9)
C6A C1A C2A C3A 9.0(15)
N1 C1A C2A C3A -177.2(8)
C6A C1A C2A C7A -167.4(9)
N1 C1A C2A C7A 6.4(14)
C1A C2A C3A C4A -3.5(14)
C7A C2A C3A C4A 173.1(7)
C2A C3A C4A C5A -1.2(11)
C2A C3A C4A C10A -177.8(7)
C3A C4A C5A C6A 0.2(14)
C10A C4A C5A C6A 176.7(9)
C2A C1A C6A C5A -9.9(15)
N1 C1A C6A C5A 176.2(9)
C2A C1A C6A C13A 172.3(9)
N1 C1A C6A C13A -1.6(14)
C4A C5A C6A C1A 5.4(16)
C4A C5A C6A C13A -176.7(9)
C3A C2A C7A C8A -72.6(13)
C1A C2A C7A C8A 103.7(12)
C3A C2A C7A C9A 50.9(11)
C1A C2A C7A C9A -132.7(12)
C5A C4A C10A C12A 34.1(9)
C3A C4A C10A C12A -149.5(5)
C5A C4A C10A C11A -94.4(8)
C3A C4A C10A C11A 82.0(5)
C1A C6A C13A C14A -107.3(10)
C5A C6A C13A C14A 75.0(12)
C1A C6A C13A C15A 129.3(10)
C5A C6A C13A C15A -48.5(11)
C1A N1 C1B C6B -136(11)
Si1 N1 C1B C6B -71(3)
Bi1 N1 C1B C6B 93(3)
C1A N1 C1B C2B 31(7)
Si1 N1 C1B C2B 96(3)
Bi1 N1 C1B C2B -101(3)
C1A N1 C1B Bi1 131(8)
Si1 N1 C1B Bi1 -163.4(5)
N1 Bi1 C1B C6B -117(2)
N2 Bi1 C1B C6B -160.9(17)
Cl1 Bi1 C1B C6B -44(2)
N1 Bi1 C1B C2B 100(2)
N2 Bi1 C1B C2B 56(2)
Cl1 Bi1 C1B C2B 172.2(18)
N2 Bi1 C1B N1 -44.3(10)
Cl1 Bi1 C1B N1 72.4(6)
C6B C1B C2B C3B -10(5)
N1 C1B C2B C3B -178(3)
Bi1 C1B C2B C3B 131(3)
C6B C1B C2B C7B 178(3)
N1 C1B C2B C7B 11(5)
Bi1 C1B C2B C7B -40(4)
C1B C2B C3B C4B 5(5)
C7B C2B C3B C4B 177(2)
C2B C3B C4B C5B -2(4)
C2B C3B C4B C10B 175(3)
C3B C4B C5B C6B 4(5)
C10B C4B C5B C6B -172(3)
C2B C1B C6B C5B 12(5)
N1 C1B C6B C5B 178(3)
Bi1 C1B C6B C5B -128(3)
C2B C1B C6B C13B 168(3)
N1 C1B C6B C13B -26(5)
Bi1 C1B C6B C13B 28(4)
C4B C5B C6B C1B -9(6)
C4B C5B C6B C13B -167(3)
C3B C2B C7B C8B -72(4)
C1B C2B C7B C8B 99(4)
C3B C2B C7B C9B 52(4)
C1B C2B C7B C9B -137(4)
C5B C4B C10B C12B -18(3)
C3B C4B C10B C12B 165.2(19)
C5B C4B C10B C11B 105(3)
C3B C4B C10B C11B -72(2)
C1B C6B C13B C14B -97(3)
C5B C6B C13B C14B 59(4)
C1B C6B C13B C15B 140(3)
C5B C6B C13B C15B -64(3)
Si2 N2 C19 C20 77.0(2)
Bi1 N2 C19 C20 -70.4(2)
Si2 N2 C19 C24 -102.5(2)
Bi1 N2 C19 C24 110.01(19)
C24 C19 C20 C21 1.2(3)
N2 C19 C20 C21 -178.3(2)
C24 C19 C20 C25 -179.1(2)
N2 C19 C20 C25 1.3(3)
C19 C20 C21 C22 0.7(4)
C25 C20 C21 C22 -178.9(2)
C20 C21 C22 C23 -1.3(4)
C20 C21 C22 C28 -179.8(2)
C21 C22 C23 C24 -0.1(4)
C28 C22 C23 C24 178.4(2)
C22 C23 C24 C19 2.0(4)
C22 C23 C24 C31 -177.3(2)
C20 C19 C24 C23 -2.5(3)
N2 C19 C24 C23 177.0(2)
C20 C19 C24 C31 176.7(2)
N2 C19 C24 C31 -3.7(3)
C21 C20 C25 C26 61.2(3)
C19 C20 C25 C26 -118.4(2)
C21 C20 C25 C27 -61.9(3)
C19 C20 C25 C27 118.5(2)
C21 C22 C28 C29 -119.1(3)
C23 C22 C28 C29 62.5(3)
C21 C22 C28 C30 116.6(3)
C23 C22 C28 C30 -61.8(3)
C23 C24 C31 C34 26.3(3)
C19 C24 C31 C34 -153.0(2)
C23 C24 C31 C32 -97.2(3)
C19 C24 C31 C32 83.5(3)
